data_4511058
loop_
_publ_author_name
'Mahjoor, Parisa'
'Latturner, Susan E.'

_publ_section_title
;
 Synthesis and Structural Characterization of [bpyr]4[V4O4Cl12] and
 [bpyr]4[Bi4Cl16] grown in Ionic Liquid [bpyr][AlCl4] (bpyr =
 1-Butylpyridinium)
;
_journal_issue 3
_journal_name_full 'Crystal Growth &amp; Design'
_journal_page_first 1385
_journal_paper_doi 10.1021/cg800625w
_journal_volume 9
_journal_year 2009
_chemical_formula_sum 'C9 H14 Al Cl4 N'
_chemical_formula_weight 304.99
_chemical_name_systematic
; 
 ? 
;
_space_group_IT_number 14
_symmetry_cell_setting monoclinic
_symmetry_space_group_name_Hall '-P 2ybc'
_symmetry_space_group_name_H-M 'P 1 21/c 1'
_atom_sites_solution_hydrogens geom
_atom_sites_solution_primary direct
_atom_sites_solution_secondary difmap
_audit_creation_method SHELXL-97
_cell_angle_alpha 90.00
_cell_angle_beta 93.903(3)
_cell_angle_gamma 90.00
_cell_formula_units_Z 4
_cell_length_a 8.7070(12)
_cell_length_b 13.6795(18)
_cell_length_c 12.2940(16)
_cell_measurement_reflns_used 19679
_cell_measurement_temperature 170(2)
_cell_measurement_theta_max 28.31
_cell_measurement_theta_min 2.23
_cell_volume 1460.9(3)
_computing_cell_refinement 'Bruker SMART'
_computing_data_collection 'Bruker SMART'
_computing_data_reduction 'Bruker SAINT'
_computing_molecular_graphics 'Bruker SHELXTL'
_computing_publication_material 'Bruker SHELXTL'
_computing_structure_refinement 'SHELXL-97 (Sheldrick, 1997)'
_computing_structure_solution 'SHELXS-97 (Sheldrick, 1990)'
_diffrn_ambient_temperature 293(2)
_diffrn_measured_fraction_theta_full 0.997
_diffrn_measured_fraction_theta_max 0.997
_diffrn_measurement_device_type 'Bruker APEX CCD area detector'
_diffrn_measurement_method 'phi and omega scans'
_diffrn_radiation_monochromator graphite
_diffrn_radiation_source 'fine-focus sealed tube'
_diffrn_radiation_type MoK\a
_diffrn_radiation_wavelength 0.71073
_diffrn_reflns_av_R_equivalents 0.0480
_diffrn_reflns_av_sigmaI/netI 0.0348
_diffrn_reflns_limit_h_max 11
_diffrn_reflns_limit_h_min -11
_diffrn_reflns_limit_k_max 18
_diffrn_reflns_limit_k_min -18
_diffrn_reflns_limit_l_max 16
_diffrn_reflns_limit_l_min -16
_diffrn_reflns_number 19679
_diffrn_reflns_theta_full 28.31
_diffrn_reflns_theta_max 28.31
_diffrn_reflns_theta_min 2.23
_exptl_absorpt_coefficient_mu 0.841
_exptl_absorpt_correction_T_max 0.975
_exptl_absorpt_correction_T_min 0.951
_exptl_absorpt_correction_type empirical
_exptl_absorpt_process_details 'via SADABS (Bruker, 2000)'
_exptl_crystal_colour colorless
_exptl_crystal_density_diffrn 1.387
_exptl_crystal_density_method 'not measured'
_exptl_crystal_description block
_exptl_crystal_F_000 624
_exptl_crystal_size_max 0.06
_exptl_crystal_size_mid 0.05
_exptl_crystal_size_min 0.03
_refine_diff_density_max 0.657
_refine_diff_density_min -0.259
_refine_diff_density_rms 0.101
_refine_ls_extinction_method none
_refine_ls_goodness_of_fit_ref 1.228
_refine_ls_hydrogen_treatment constr
_refine_ls_matrix_type full
_refine_ls_number_parameters 147
_refine_ls_number_reflns 3635
_refine_ls_number_restraints 0
_refine_ls_restrained_S_all 1.228
_refine_ls_R_factor_all 0.1070
_refine_ls_R_factor_gt 0.0834
_refine_ls_shift/su_max 0.076
_refine_ls_shift/su_mean 0.006
_refine_ls_structure_factor_coef Fsqd
_refine_ls_weighting_details 'calc w=1/[\s^2^(Fo^2^)+(0.0785P)^2^+1.3734P] where P=(Fo^2^+2Fc^2^)/3'
_refine_ls_weighting_scheme calc
_refine_ls_wR_factor_gt 0.1821
_refine_ls_wR_factor_ref 0.1939
_reflns_number_gt 2831
_reflns_number_total 3635
_reflns_threshold_expression >2sigma(I)
_cod_data_source_file cg800625w_si_001.cif
_cod_data_source_block pm1156acl
_cod_original_sg_symbol_H-M P2(1)/c
_cod_database_code 4511058

loop_
_symmetry_equiv_pos_as_xyz
'x, y, z'
'-x, y+1/2, -z+1/2'
'-x, -y, -z'
'x, -y-1/2, z-1/2'

loop_
_atom_site_label
_atom_site_type_symbol
_atom_site_fract_x
_atom_site_fract_y
_atom_site_fract_z
_atom_site_U_iso_or_equiv
_atom_site_adp_type
_atom_site_occupancy
_atom_site_symmetry_multiplicity
_atom_site_calc_flag
_atom_site_refinement_flags
Al1 Al 0.77051(13) 0.25279(8) 0.05965(9) 0.0360(3) Uani 1 1 d .
Cl1 Cl 0.74105(14) 0.10673(8) 0.00370(9) 0.0546(3) Uani 1 1 d .
Cl2 Cl 0.98731(13) 0.30721(9) 0.01355(9) 0.0554(3) Uani 1 1 d .
Cl3 Cl 0.58961(15) 0.34453(9) -0.00594(10) 0.0620(4) Uani 1 1 d .
Cl4 Cl 0.7661(17) 0.2610(17) 0.2304(10) 0.051(2) Uani 0.49(12) 1 d P
Cl4A Cl 0.780(3) 0.248(2) 0.2367(13) 0.063(3) Uani 0.51(12) 1 d P
N1 N -0.1118(4) -0.0388(2) 0.2493(3) 0.0484(8) Uani 1 1 d .
C1 C -0.2308(7) -0.0122(4) 0.3019(4) 0.0696(15) Uani 1 1 d .
H1 H -0.2193 0.0353 0.3560 0.084 Uiso 1 1 calc R
C2 C -0.3662(8) -0.0523(6) 0.2788(7) 0.101(3) Uani 1 1 d .
H2 H -0.4489 -0.0354 0.3191 0.121 Uiso 1 1 calc R
C3 C -0.3865(7) -0.1194(6) 0.1949(7) 0.101(3) Uani 1 1 d .
H3 H -0.4830 -0.1460 0.1761 0.121 Uiso 1 1 calc R
C4 C -0.2608(7) -0.1459(4) 0.1400(5) 0.0706(15) Uani 1 1 d .
H4 H -0.2702 -0.1917 0.0840 0.085 Uiso 1 1 calc R
C5 C -0.1230(5) -0.1044(3) 0.1687(4) 0.0516(10) Uani 1 1 d .
H5 H -0.0365 -0.1214 0.1325 0.062 Uiso 1 1 calc R
C6 C 0.0425(8) 0.0025(4) 0.2890(5) 0.0796(17) Uani 1 1 d .
H6A H 0.0301 0.0411 0.3540 0.096 Uiso 1 1 calc R
H6B H 0.1118 -0.0511 0.3089 0.096 Uiso 1 1 calc R
C7 C 0.1117(6) 0.0633(4) 0.2083(4) 0.0623(12) Uani 1 1 d .
H7A H 0.0453 0.1187 0.1900 0.075 Uiso 1 1 calc R
H7B H 0.1228 0.0258 0.1423 0.075 Uiso 1 1 calc R
C8 C 0.2682(7) 0.0995(5) 0.2527(6) 0.090(2) Uani 1 1 d .
H8A H 0.2548 0.1446 0.3122 0.108 Uiso 1 1 calc R
H8B H 0.3283 0.0445 0.2816 0.108 Uiso 1 1 calc R
C9 C 0.3524(7) 0.1485(5) 0.1695(6) 0.092(2) Uani 1 1 d .
H9A H 0.3731 0.1027 0.1132 0.138 Uiso 1 1 calc R
H9B H 0.4478 0.1736 0.2020 0.138 Uiso 1 1 calc R
H9C H 0.2916 0.2015 0.1387 0.138 Uiso 1 1 calc R

loop_
_atom_site_aniso_label
_atom_site_aniso_U_11
_atom_site_aniso_U_22
_atom_site_aniso_U_33
_atom_site_aniso_U_23
_atom_site_aniso_U_13
_atom_site_aniso_U_12
Al1 0.0415(6) 0.0353(6) 0.0319(6) 0.0012(4) 0.0073(4) -0.0023(5)
Cl1 0.0690(7) 0.0394(5) 0.0550(6) -0.0030(5) 0.0019(5) -0.0056(5)
Cl2 0.0528(6) 0.0616(7) 0.0540(6) -0.0071(5) 0.0194(5) -0.0131(5)
Cl3 0.0653(7) 0.0630(7) 0.0594(7) 0.0127(5) 0.0169(5) 0.0213(6)
Cl4 0.046(5) 0.086(6) 0.023(3) -0.001(2) 0.0086(15) 0.001(4)
Cl4A 0.082(7) 0.067(5) 0.040(3) 0.005(3) 0.004(3) -0.021(4)
N1 0.051(2) 0.0406(18) 0.054(2) -0.0029(16) 0.0083(16) 0.0018(15)
C1 0.087(4) 0.063(3) 0.062(3) 0.008(2) 0.029(3) 0.027(3)
C2 0.066(4) 0.127(6) 0.116(6) 0.042(5) 0.046(4) 0.031(4)
C3 0.053(3) 0.117(6) 0.130(6) 0.061(5) -0.008(4) -0.027(4)
C4 0.081(4) 0.064(3) 0.065(3) 0.007(3) -0.012(3) -0.016(3)
C5 0.056(3) 0.046(2) 0.053(3) -0.0054(19) 0.013(2) 0.006(2)
C6 0.098(4) 0.067(3) 0.072(3) 0.006(3) -0.012(3) -0.014(3)
C7 0.067(3) 0.065(3) 0.055(3) -0.005(2) 0.005(2) -0.001(2)
C8 0.063(3) 0.072(4) 0.133(6) 0.000(4) -0.007(4) -0.012(3)
C9 0.067(4) 0.105(5) 0.104(5) -0.019(4) 0.010(3) -0.020(4)

loop_
_atom_type_symbol
_atom_type_description
_atom_type_scat_dispersion_real
_atom_type_scat_dispersion_imag
_atom_type_scat_source
C C 0.0033 0.0016 'International Tables Vol C Tables 4.2.6.8 and 6.1.1.4'
H H 0.0000 0.0000 'International Tables Vol C Tables 4.2.6.8 and 6.1.1.4'
N N 0.0061 0.0033 'International Tables Vol C Tables 4.2.6.8 and 6.1.1.4'
Cl Cl 0.1484 0.1585 'International Tables Vol C Tables 4.2.6.8 and 6.1.1.4'
Al Al 0.0645 0.0514 'International Tables Vol C Tables 4.2.6.8 and 6.1.1.4'

loop_
_geom_angle_atom_site_label_1
_geom_angle_atom_site_label_2
_geom_angle_atom_site_label_3
_geom_angle
Cl4 Al1 Cl1 111.3(6)
Cl4 Al1 Cl3 106.4(6)
Cl1 Al1 Cl3 111.22(7)
Cl4 Al1 Cl2 108.8(3)
Cl1 Al1 Cl2 109.31(7)
Cl3 Al1 Cl2 109.73(7)
Cl4 Al1 Cl4A 5.7(9)
Cl1 Al1 Cl4A 107.0(7)
Cl3 Al1 Cl4A 111.9(9)
Cl2 Al1 Cl4A 107.5(4)
C1 N1 C5 122.2(5)
C1 N1 C6 117.0(5)
C5 N1 C6 120.7(4)
N1 C1 C2 120.4(6)
C1 C2 C3 120.3(6)
C4 C3 C2 118.5(6)
C5 C4 C3 118.9(6)
N1 C5 C4 119.6(5)
C7 C6 N1 113.3(5)
C6 C7 C8 110.2(5)
C9 C8 C7 112.3(6)

loop_
_geom_bond_atom_site_label_1
_geom_bond_atom_site_label_2
_geom_bond_distance
Al1 Cl4 2.106(11)
Al1 Cl1 2.1229(15)
Al1 Cl3 2.1292(16)
Al1 Cl2 2.1411(15)
Al1 Cl4A 2.173(16)
N1 C1 1.310(6)
N1 C5 1.335(5)
N1 C6 1.508(7)
C1 C2 1.313(10)
C2 C3 1.384(10)
C3 C4 1.373(10)
C4 C5 1.353(7)
C6 C7 1.456(8)
C7 C8 1.516(7)
C8 C9 1.461(9)
